data_7127339
loop_
_publ_author_name
'Chang, Fenzhen'
'Shen, Bin'
'Wang, Sijing'
'Lin, Lili'
'Feng, Xiaoming'

_publ_section_title
;
 Lewis acid catalysed asymmetric cascade reaction of cyclopropyl ketones:
 concise synthesis of pyrrolobenzothiazoles.
;
_journal_issue 87
_journal_name_full 'Chemical communications (Cambridge, England)'
_journal_page_first 13429
_journal_page_last 13432
_journal_paper_doi 10.1039/d0cc05667g
_journal_volume 56
_journal_year 2020
_chemical_absolute_configuration ad
_chemical_formula_sum 'C29 H23 N O S'
_chemical_formula_weight 433.54
_chemical_properties_physical Heat-sensitive
_space_group_crystal_system monoclinic
_space_group_IT_number 4
_space_group_name_Hall 'P 2yb'
_space_group_name_H-M_alt 'P 1 21 1'
_atom_sites_solution_hydrogens geom
_audit_creation_method SHELXL-2016/6
_audit_update_record
;
2020-04-17 deposited with the CCDC.	2020-09-28 downloaded from the CCDC.
;
_cell_angle_alpha 90
_cell_angle_beta 110.142(5)
_cell_angle_gamma 90
_cell_formula_units_Z 2
_cell_length_a 9.7976(15)
_cell_length_b 8.7230(9)
_cell_length_c 14.089(2)
_cell_measurement_reflns_used 1353
_cell_measurement_temperature 303(2)
_cell_measurement_theta_max 26.99
_cell_measurement_theta_min 2.80
_cell_volume 1130.5(3)
_computing_cell_refinement 'Bruker SAINT'
_computing_data_collection 'Bruker APEX2'
_computing_data_reduction 'Bruker SAINT'
_computing_molecular_graphics 'Bruker SHELXTL'
_computing_publication_material 'Bruker SHELXTL'
_computing_structure_refinement 'SHELXL-2016/6 (Sheldrick, 2016)'
_computing_structure_solution 'SHELXT 2014/5 (Sheldrick, 2014)'
_diffrn_ambient_temperature 303(2)
_diffrn_measured_fraction_theta_full 0.997
_diffrn_measured_fraction_theta_max 0.996
_diffrn_measurement_device_type 'Bruker D8 Venture Photon II'
_diffrn_radiation_type MoK\a
_diffrn_radiation_wavelength 0.71073
_diffrn_reflns_av_R_equivalents 0.0632
_diffrn_reflns_av_unetI/netI 0.1074
_diffrn_reflns_Laue_measured_fraction_full 0.997
_diffrn_reflns_Laue_measured_fraction_max 0.996
_diffrn_reflns_limit_h_max 11
_diffrn_reflns_limit_h_min -13
_diffrn_reflns_limit_k_max 10
_diffrn_reflns_limit_k_min -11
_diffrn_reflns_limit_l_max 18
_diffrn_reflns_limit_l_min -18
_diffrn_reflns_number 10157
_diffrn_reflns_point_group_measured_fraction_full 0.935
_diffrn_reflns_point_group_measured_fraction_max 0.914
_diffrn_reflns_theta_full 25.242
_diffrn_reflns_theta_max 28.266
_diffrn_reflns_theta_min 2.797
_exptl_absorpt_coefficient_mu 0.165
_exptl_absorpt_correction_T_max 0.7457
_exptl_absorpt_correction_T_min 0.6724
_exptl_absorpt_correction_type multi-scan
_exptl_absorpt_process_details
;
 SADABS 2016/2: Krause, L., Herbst-Irmer, R., Sheldrick G.M. & Stalke D.,
 J. Appl. Cryst. 48 (2015) 3-10
;
_exptl_crystal_colour colourless
_exptl_crystal_density_diffrn 1.274
_exptl_crystal_description needle
_exptl_crystal_F_000 456
_refine_diff_density_max 0.189
_refine_diff_density_min -0.228
_refine_diff_density_rms 0.048
_refine_ls_abs_structure_details
;
 Flack x determined using 756 quotients [(I+)-(I-)]/[(I+)+(I-)]
 (Parsons, Flack and Wagner, Acta Cryst. B69 (2013) 249-259).
;
_refine_ls_abs_structure_Flack 0.11(8)
_refine_ls_extinction_method none
_refine_ls_goodness_of_fit_ref 0.975
_refine_ls_hydrogen_treatment constr
_refine_ls_matrix_type full
_refine_ls_number_parameters 289
_refine_ls_number_reflns 5121
_refine_ls_number_restraints 1
_refine_ls_restrained_S_all 0.975
_refine_ls_R_factor_all 0.1420
_refine_ls_R_factor_gt 0.0593
_refine_ls_shift/su_max 0.000
_refine_ls_shift/su_mean 0.000
_refine_ls_structure_factor_coef Fsqd
_refine_ls_weighting_details 'w=1/[\s^2^(Fo^2^)+(0.0728P)^2^] where P=(Fo^2^+2Fc^2^)/3'
_refine_ls_weighting_scheme calc
_refine_ls_wR_factor_gt 0.1226
_refine_ls_wR_factor_ref 0.1772
_reflns_Friedel_coverage 0.724
_reflns_Friedel_fraction_full 0.864
_reflns_Friedel_fraction_max 0.821
_reflns_number_gt 2692
_reflns_number_total 5121
_reflns_threshold_expression 'I > 2\s(I)'
_cod_data_source_file d0cc05667g2.cif
_cod_data_source_block mo_20190923_CFZ_1_0ma_a
_cod_depositor_comments
;
The following automatic conversions were performed:

data item '_exptl_absorpt_correction_type' value 'Multi-Scan' was
changed to 'multi-scan' in accordance with the
/home/data/users/saulius/crontab/automatic-downloads/rss-feeds/RSC/lib/dictionaries/cif_core.dic
dictionary named 'cif_core.dic' version 2.4.2 last updated on
2011-04-26.

Automatic conversion script
Id: cif_fix_values 7556 2019-12-06 15:28:31Z antanas 

 Adding full bibliography for 7127337--7127340.cif.
;
_cod_original_sg_symbol_H-M 'P 21'
_cod_database_code 7127339
_shelx_shelxl_version_number 2016/6
_shelx_space_group_comment
;
The symmetry employed for this shelxl refinement is uniquely defined
by the following loop, which should always be used as a source of
symmetry information in preference to the above space-group names.
They are only intended as comments.
;

loop_
_space_group_symop_operation_xyz
'x, y, z'
'-x, y+1/2, -z'

loop_
_atom_site_label
_atom_site_type_symbol
_atom_site_fract_x
_atom_site_fract_y
_atom_site_fract_z
_atom_site_U_iso_or_equiv
_atom_site_adp_type
_atom_site_occupancy
_atom_site_site_symmetry_order
_atom_site_calc_flag
_atom_site_refinement_flags_posn
_atom_site_refinement_flags_adp
_atom_site_refinement_flags_occupancy
_atom_site_disorder_assembly
_atom_site_disorder_group
S1 S 0.64140(18) 0.65655(16) 0.39923(12) 0.0518(4) Uani 1 1 d . . . . .
O1 O 0.6326(5) 0.1086(4) 0.4568(3) 0.0621(13) Uani 1 1 d . . . . .
N1 N 0.4911(5) 0.4591(5) 0.2565(3) 0.0407(11) Uani 1 1 d . . . . .
C1 C 0.1788(11) 0.1853(10) 0.0256(6) 0.091(3) Uani 1 1 d . . . . .
H1 H 0.206959 0.125857 -0.019313 0.109 Uiso 1 1 calc R U . . .
C2 C 0.0348(11) 0.1991(10) 0.0134(6) 0.089(3) Uani 1 1 d . . . . .
H2 H -0.034856 0.147782 -0.039068 0.106 Uiso 1 1 calc R U . . .
C3 C -0.0063(9) 0.2871(10) 0.0776(6) 0.081(2) Uani 1 1 d . . . . .
H3 H -0.104547 0.296302 0.068538 0.097 Uiso 1 1 calc R U . . .
C4 C 0.0959(8) 0.3647(8) 0.1573(5) 0.0623(18) Uani 1 1 d . . . . .
H4 H 0.065924 0.425978 0.200413 0.075 Uiso 1 1 calc R U . . .
C5 C 0.2416(7) 0.3496(7) 0.1715(4) 0.0491(15) Uani 1 1 d . . . . .
C6 C 0.2837(9) 0.2604(8) 0.1053(5) 0.071(2) Uani 1 1 d . . . . .
H6 H 0.381729 0.250308 0.113787 0.085 Uiso 1 1 calc R U . . .
C008 C 0.5757(7) 0.7159(6) 0.2729(5) 0.0499(15) Uani 1 1 d . . . . .
C8 C 0.3955(7) 0.3010(7) 0.3505(4) 0.0544(16) Uani 1 1 d . . . . .
H8A H 0.410872 0.201432 0.325173 0.065 Uiso 1 1 calc R U . . .
H8B H 0.322267 0.291066 0.382115 0.065 Uiso 1 1 calc R U . . .
C7 C 0.3491(6) 0.4176(6) 0.2657(4) 0.0446(14) Uani 1 1 d . . . . .
H7 H 0.306567 0.507408 0.286766 0.054 Uiso 1 1 calc R U . . .
C9 C 0.5362(6) 0.3626(6) 0.4251(4) 0.0399(13) Uani 1 1 d . . . . .
H9 H 0.513412 0.435517 0.470404 0.048 Uiso 1 1 calc R U . . .
C00A C 0.7417(7) 0.2794(6) 0.5899(4) 0.0471(15) Uani 1 1 d . . . . .
C00F C 0.6359(7) 0.2382(6) 0.4883(4) 0.0447(14) Uani 1 1 d . . . . .
C00K C 0.7099(8) 0.3863(7) 0.6513(5) 0.0587(18) Uani 1 1 d . . . . .
H00K H 0.620303 0.435727 0.629239 0.070 Uiso 1 1 calc R U . . .
C00O C 0.8099(10) 0.4208(8) 0.7453(5) 0.074(2) Uani 1 1 d . . . . .
H00O H 0.786239 0.489765 0.787586 0.089 Uiso 1 1 calc R U . . .
C00P C 0.9441(11) 0.3528(11) 0.7759(6) 0.089(3) Uani 1 1 d . . . . .
H00P H 1.012709 0.378735 0.838048 0.107 Uiso 1 1 calc R U . . .
C00Q C 0.9782(9) 0.2471(11) 0.7159(7) 0.086(3) Uani 1 1 d . . . . .
H00Q H 1.069509 0.201408 0.737360 0.103 Uiso 1 1 calc R U . . .
C00R C 0.8763(8) 0.2082(8) 0.6229(6) 0.067(2) Uani 1 1 d . . . . .
H00R H 0.898433 0.134323 0.582823 0.080 Uiso 1 1 calc R U . . .
C10 C 0.6058(6) 0.4519(6) 0.3560(4) 0.0407(13) Uani 1 1 d . . . . .
C11 C 0.7430(6) 0.3783(6) 0.3498(4) 0.0399(13) Uani 1 1 d . . . . .
C12 C 0.7337(8) 0.2683(7) 0.2775(5) 0.0558(17) Uani 1 1 d . . . . .
H12 H 0.644575 0.248557 0.227470 0.067 Uiso 1 1 calc R U . . .
C13 C 0.8561(9) 0.1869(8) 0.2788(7) 0.076(2) Uani 1 1 d . . . . .
H13 H 0.848380 0.112594 0.229879 0.092 Uiso 1 1 calc R U . . .
C14 C 0.9877(9) 0.2155(8) 0.3516(7) 0.074(2) Uani 1 1 d . . . . .
H14 H 1.068852 0.158869 0.353098 0.088 Uiso 1 1 calc R U . . .
C15 C 1.0003(8) 0.3263(8) 0.4216(6) 0.069(2) Uani 1 1 d . . . . .
H15 H 1.090507 0.347227 0.470022 0.083 Uiso 1 1 calc R U . . .
C16 C 0.8786(7) 0.4086(7) 0.4210(5) 0.0547(16) Uani 1 1 d . . . . .
H16 H 0.888242 0.484897 0.468953 0.066 Uiso 1 1 calc R U . . .
C17 C 0.4979(7) 0.6004(6) 0.2081(4) 0.0458(15) Uani 1 1 d . . . . .
C18 C 0.5899(9) 0.8600(7) 0.2367(6) 0.068(2) Uani 1 1 d . . . . .
H18 H 0.641994 0.936297 0.280301 0.081 Uiso 1 1 calc R U . . .
C19 C 0.5253(9) 0.8885(9) 0.1348(6) 0.077(2) Uani 1 1 d . . . . .
H19 H 0.533518 0.985230 0.109510 0.092 Uiso 1 1 calc R U . . .
C20 C 0.4483(9) 0.7746(9) 0.0696(6) 0.075(2) Uani 1 1 d . . . . .
H20 H 0.406300 0.795425 0.000898 0.090 Uiso 1 1 calc R U . . .
C21 C 0.4331(8) 0.6302(8) 0.1057(5) 0.0631(19) Uani 1 1 d . . . . .
H21 H 0.380275 0.554456 0.061899 0.076 Uiso 1 1 calc R U . . .

loop_
_atom_site_aniso_label
_atom_site_aniso_U_11
_atom_site_aniso_U_22
_atom_site_aniso_U_33
_atom_site_aniso_U_23
_atom_site_aniso_U_13
_atom_site_aniso_U_12
S1 0.0583(10) 0.0381(7) 0.0549(9) -0.0063(7) 0.0142(7) -0.0047(7)
O1 0.078(4) 0.043(2) 0.069(3) -0.007(2) 0.029(3) -0.001(2)
N1 0.038(3) 0.040(2) 0.042(3) 0.0039(18) 0.010(2) -0.003(2)
C1 0.114(8) 0.078(6) 0.060(5) -0.019(4) 0.004(5) -0.006(5)
C2 0.091(7) 0.085(6) 0.059(5) 0.007(4) -0.015(5) -0.024(5)
C3 0.057(5) 0.092(6) 0.074(5) 0.013(5) -0.001(4) -0.021(4)
C4 0.053(5) 0.069(4) 0.054(4) 0.008(3) 0.005(3) -0.010(3)
C5 0.043(4) 0.049(3) 0.044(3) 0.008(3) 0.000(3) -0.008(3)
C6 0.066(5) 0.076(5) 0.059(4) -0.020(4) 0.007(4) 0.001(4)
C008 0.051(4) 0.042(3) 0.058(4) 0.002(3) 0.021(3) 0.003(3)
C8 0.044(4) 0.067(4) 0.047(4) 0.009(3) 0.009(3) -0.010(3)
C7 0.037(3) 0.051(3) 0.042(3) -0.002(2) 0.009(3) -0.006(2)
C9 0.041(3) 0.043(3) 0.037(3) -0.002(2) 0.014(3) -0.002(2)
C00A 0.053(4) 0.042(3) 0.047(3) 0.010(3) 0.018(3) 0.002(3)
C00F 0.051(4) 0.039(3) 0.048(3) -0.001(2) 0.021(3) -0.001(3)
C00K 0.066(5) 0.049(3) 0.051(4) 0.005(3) 0.008(3) -0.004(3)
C00O 0.098(7) 0.061(5) 0.052(4) -0.003(3) 0.011(4) -0.007(4)
C00P 0.091(7) 0.092(6) 0.055(5) 0.024(4) -0.012(5) -0.027(5)
C00Q 0.059(5) 0.093(6) 0.087(6) 0.038(5) 0.000(5) 0.007(4)
C00R 0.061(5) 0.063(4) 0.077(5) 0.015(3) 0.024(4) 0.010(3)
C10 0.043(4) 0.033(3) 0.045(3) -0.001(2) 0.015(3) 0.000(2)
C11 0.038(3) 0.035(3) 0.050(3) 0.004(2) 0.019(3) -0.003(2)
C12 0.051(4) 0.048(3) 0.073(4) -0.008(3) 0.027(4) 0.001(3)
C13 0.071(6) 0.062(5) 0.115(6) -0.012(4) 0.055(5) 0.000(4)
C14 0.055(5) 0.065(4) 0.116(6) 0.018(4) 0.049(5) 0.013(4)
C15 0.041(4) 0.077(5) 0.087(5) 0.023(4) 0.021(4) 0.013(3)
C16 0.044(4) 0.056(4) 0.063(4) 0.004(3) 0.018(3) -0.001(3)
C17 0.046(4) 0.041(3) 0.051(4) 0.006(3) 0.018(3) 0.003(2)
C18 0.082(5) 0.043(3) 0.086(5) 0.009(3) 0.039(4) -0.003(3)
C19 0.094(6) 0.050(4) 0.092(6) 0.021(4) 0.040(5) 0.007(4)
C20 0.092(6) 0.077(5) 0.062(5) 0.032(4) 0.032(5) 0.013(4)
C21 0.060(5) 0.077(5) 0.048(4) 0.013(3) 0.013(3) -0.001(4)

loop_
_atom_type_symbol
_atom_type_description
_atom_type_scat_dispersion_real
_atom_type_scat_dispersion_imag
_atom_type_scat_source
C C 0.0033 0.0016 'International Tables Vol C Tables 4.2.6.8 and 6.1.1.4'
H H 0.0000 0.0000 'International Tables Vol C Tables 4.2.6.8 and 6.1.1.4'
N N 0.0061 0.0033 'International Tables Vol C Tables 4.2.6.8 and 6.1.1.4'
O O 0.0106 0.0060 'International Tables Vol C Tables 4.2.6.8 and 6.1.1.4'
S S 0.1246 0.1234 'International Tables Vol C Tables 4.2.6.8 and 6.1.1.4'

loop_
_geom_angle_atom_site_label_1
_geom_angle_atom_site_label_2
_geom_angle_atom_site_label_3
_geom_angle
_geom_angle_site_symmetry_1
_geom_angle_site_symmetry_3
_geom_angle_publ_flag
C008 S1 C10 89.4(3) . . ?
C17 N1 C10 110.4(4) . . ?
C17 N1 C7 116.9(5) . . ?
C10 N1 C7 109.8(4) . . ?
C2 C1 C6 120.1(8) . . ?
C2 C1 H1 119.9 . . ?
C6 C1 H1 119.9 . . ?
C3 C2 C1 120.0(8) . . ?
C3 C2 H2 120.0 . . ?
C1 C2 H2 120.0 . . ?
C2 C3 C4 121.2(8) . . ?
C2 C3 H3 119.4 . . ?
C4 C3 H3 119.4 . . ?
C5 C4 C3 119.4(8) . . ?
C5 C4 H4 120.3 . . ?
C3 C4 H4 120.3 . . ?
C4 C5 C6 119.4(6) . . ?
C4 C5 C7 117.8(6) . . ?
C6 C5 C7 122.5(6) . . ?
C5 C6 C1 119.9(8) . . ?
C5 C6 H6 120.1 . . ?
C1 C6 H6 120.1 . . ?
C18 C008 C17 121.1(6) . . ?
C18 C008 S1 126.6(5) . . ?
C17 C008 S1 112.3(4) . . ?
C7 C8 C9 105.2(5) . . ?
C7 C8 H8A 110.7 . . ?
C9 C8 H8A 110.7 . . ?
C7 C8 H8B 110.7 . . ?
C9 C8 H8B 110.7 . . ?
H8A C8 H8B 108.8 . . ?
N1 C7 C5 114.3(5) . . ?
N1 C7 C8 101.3(4) . . ?
C5 C7 C8 111.1(5) . . ?
N1 C7 H7 109.9 . . ?
C5 C7 H7 109.9 . . ?
C8 C7 H7 109.9 . . ?
C8 C9 C00F 113.6(5) . . ?
C8 C9 C10 103.4(4) . . ?
C00F C9 C10 112.8(5) . . ?
C8 C9 H9 109.0 . . ?
C00F C9 H9 109.0 . . ?
C10 C9 H9 109.0 . . ?
C00K C00A C00R 119.2(6) . . ?
C00K C00A C00F 122.1(6) . . ?
C00R C00A C00F 118.7(6) . . ?
O1 C00F C00A 119.9(6) . . ?
O1 C00F C9 121.3(6) . . ?
C00A C00F C9 118.8(5) . . ?
C00A C00K C00O 120.6(7) . . ?
C00A C00K H00K 119.7 . . ?
C00O C00K H00K 119.7 . . ?
C00P C00O C00K 119.6(8) . . ?
C00P C00O H00O 120.2 . . ?
C00K C00O H00O 120.2 . . ?
C00Q C00P C00O 120.7(7) . . ?
C00Q C00P H00P 119.7 . . ?
C00O C00P H00P 119.7 . . ?
C00P C00Q C00R 119.9(8) . . ?
C00P C00Q H00Q 120.0 . . ?
C00R C00Q H00Q 120.0 . . ?
C00Q C00R C00A 119.9(7) . . ?
C00Q C00R H00R 120.0 . . ?
C00A C00R H00R 120.0 . . ?
N1 C10 C11 111.4(4) . . ?
N1 C10 C9 105.1(4) . . ?
C11 C10 C9 114.0(4) . . ?
N1 C10 S1 105.4(3) . . ?
C11 C10 S1 110.5(4) . . ?
C9 C10 S1 110.0(4) . . ?
C12 C11 C16 118.0(6) . . ?
C12 C11 C10 120.1(5) . . ?
C16 C11 C10 121.6(5) . . ?
C11 C12 C13 120.6(7) . . ?
C11 C12 H12 119.7 . . ?
C13 C12 H12 119.7 . . ?
C14 C13 C12 120.3(7) . . ?
C14 C13 H13 119.9 . . ?
C12 C13 H13 119.9 . . ?
C15 C14 C13 120.1(7) . . ?
C15 C14 H14 119.9 . . ?
C13 C14 H14 119.9 . . ?
C14 C15 C16 120.1(7) . . ?
C14 C15 H15 120.0 . . ?
C16 C15 H15 120.0 . . ?
C15 C16 C11 120.8(7) . . ?
C15 C16 H16 119.6 . . ?
C11 C16 H16 119.6 . . ?
C21 C17 C008 119.8(6) . . ?
C21 C17 N1 125.5(6) . . ?
C008 C17 N1 114.6(5) . . ?
C19 C18 C008 118.7(7) . . ?
C19 C18 H18 120.6 . . ?
C008 C18 H18 120.6 . . ?
C18 C19 C20 120.7(6) . . ?
C18 C19 H19 119.6 . . ?
C20 C19 H19 119.6 . . ?
C19 C20 C21 120.7(7) . . ?
C19 C20 H20 119.6 . . ?
C21 C20 H20 119.6 . . ?
C17 C21 C20 118.9(7) . . ?
C17 C21 H21 120.5 . . ?
C20 C21 H21 120.5 . . ?

loop_
_geom_bond_atom_site_label_1
_geom_bond_atom_site_label_2
_geom_bond_distance
_geom_bond_site_symmetry_2
_geom_bond_publ_flag
S1 C008 1.749(6) . ?
S1 C10 1.879(5) . ?
O1 C00F 1.211(6) . ?
N1 C17 1.422(7) . ?
N1 C10 1.466(7) . ?
N1 C7 1.485(7) . ?
C1 C2 1.367(12) . ?
C1 C6 1.397(10) . ?
C1 H1 0.9300 . ?
C2 C3 1.349(12) . ?
C2 H2 0.9300 . ?
C3 C4 1.395(10) . ?
C3 H3 0.9300 . ?
C4 C5 1.378(9) . ?
C4 H4 0.9300 . ?
C5 C6 1.382(9) . ?
C5 C7 1.503(8) . ?
C6 H6 0.9300 . ?
C008 C18 1.382(8) . ?
C008 C17 1.396(8) . ?
C8 C7 1.515(8) . ?
C8 C9 1.515(8) . ?
C8 H8A 0.9700 . ?
C8 H8B 0.9700 . ?
C7 H7 0.9800 . ?
C9 C00F 1.525(8) . ?
C9 C10 1.573(8) . ?
C9 H9 0.9800 . ?
C00A C00K 1.379(9) . ?
C00A C00R 1.385(9) . ?
C00A C00F 1.493(8) . ?
C00K C00O 1.383(9) . ?
C00K H00K 0.9300 . ?
C00O C00P 1.369(12) . ?
C00O H00O 0.9300 . ?
C00P C00Q 1.367(12) . ?
C00P H00P 0.9300 . ?
C00Q C00R 1.388(11) . ?
C00Q H00Q 0.9300 . ?
C00R H00R 0.9300 . ?
C10 C11 1.520(8) . ?
C11 C12 1.379(8) . ?
C11 C16 1.387(8) . ?
C12 C13 1.389(9) . ?
C12 H12 0.9300 . ?
C13 C14 1.366(11) . ?
C13 H13 0.9300 . ?
C14 C15 1.356(10) . ?
C14 H14 0.9300 . ?
C15 C16 1.389(9) . ?
C15 H15 0.9300 . ?
C16 H16 0.9300 . ?
C17 C21 1.386(8) . ?
C18 C19 1.377(11) . ?
C18 H18 0.9300 . ?
C19 C20 1.387(11) . ?
C19 H19 0.9300 . ?
C20 C21 1.385(10) . ?
C20 H20 0.9300 . ?
C21 H21 0.9300 . ?
